data_4317833
loop_
_publ_author_name
'Geeta Hundal'
'Maninder Singh Hundal'
'Sangeeta Obrai'
'N. S. Poonia'
'Subodh Kumar'

_publ_section_title
;
 Metal Complexes of Tetrapodal Ligands: Synthesis, Spectroscopic and
 Thermal Studies, and X-ray Crystal Structure Studies of Na(I), Ca(II),
 Sr(II), and Ba(II) Complexes of Tetrapodal Ligands
 N,N,N',N'-Tetrakis(2-hydroxypropyl)ethylenediamine and
 N,N,N',N'-Tetrakis(2-hydroxyethyl)ethylenediamine
;
_journal_name_full 'Inorganic Chemistry'
_journal_page_first 2077
_journal_page_last 2086
_journal_paper_doi 10.1021/ic0100727
_journal_volume 41
_journal_year 2002
_chemical_formula_sum 'C28 H44 N6 O19 Sr'
_chemical_formula_weight 856.31
_chemical_name_systematic
;
  ?
;
_space_group_IT_number 2
_symmetry_cell_setting triclinic
_symmetry_space_group_name_Hall '-P 1'
_symmetry_space_group_name_H-M 'P -1'
_atom_sites_solution_hydrogens geom
_atom_sites_solution_primary direct
_atom_sites_solution_secondary difmap
_audit_creation_method SHELXL
_cell_angle_alpha 85.02(3)
_cell_angle_beta 75.15(3)
_cell_angle_gamma 74.40(3)
_cell_formula_units_Z 2
_cell_length_a 9.674(2)
_cell_length_b 13.163(3)
_cell_length_c 15.759(3)
_cell_measurement_temperature 293(2)
_cell_volume 1867.9(8)
_computing_structure_refinement 'SHELXL-93 (Sheldrick, 1993)'
_computing_structure_solution 'SHELXS-86 (Sheldrick, 1990)'
_diffrn_ambient_temperature 293(2)
_diffrn_radiation_monochromator graphite
_diffrn_radiation_source 'fine-focus sealed tube'
_diffrn_radiation_type MoK\a
_diffrn_radiation_wavelength 0.71073
_diffrn_reflns_av_R_equivalents 0.0427
_diffrn_reflns_av_sigmaI/netI 0.1091
_diffrn_reflns_limit_h_max 10
_diffrn_reflns_limit_h_min 0
_diffrn_reflns_limit_k_max 14
_diffrn_reflns_limit_k_min -13
_diffrn_reflns_limit_l_max 16
_diffrn_reflns_limit_l_min -16
_diffrn_reflns_number 5220
_diffrn_reflns_theta_max 22.50
_diffrn_reflns_theta_min 1.34
_exptl_absorpt_coefficient_mu 1.529
_exptl_absorpt_correction_T_max 0.349
_exptl_absorpt_correction_T_min 0.630
_exptl_crystal_colour Colorless
_exptl_crystal_density_diffrn 1.522
_exptl_crystal_F_000 888
_refine_diff_density_max 0.886
_refine_diff_density_min -0.925
_refine_diff_density_rms 0.111
_refine_ls_extinction_method none
_refine_ls_goodness_of_fit_all 1.042
_refine_ls_goodness_of_fit_obs 1.115
_refine_ls_matrix_type full
_refine_ls_number_parameters 483
_refine_ls_number_reflns 4389
_refine_ls_number_restraints 27
_refine_ls_restrained_S_all 1.130
_refine_ls_restrained_S_obs 1.114
_refine_ls_R_factor_all 0.1412
_refine_ls_R_factor_obs 0.0819
_refine_ls_shift/esd_max 0.123
_refine_ls_shift/esd_mean 0.006
_refine_ls_structure_factor_coef Fsqd
_refine_ls_weighting_details 'w=1/[\s^2^(Fo^2^)+(0.1461P)^2^+0.0000P] where P=(Fo^2^+2Fc^2^)/3'
_refine_ls_weighting_scheme calc
_refine_ls_wR_factor_all 0.2609
_refine_ls_wR_factor_obs 0.2033
_reflns_number_observed 3156
_reflns_number_total 4868
_reflns_observed_criterion >2sigma(I)
_cod_data_source_file ic0100727_07.cif
_cod_data_source_block srdnbhpe
_cod_depositor_comments
;
The following automatic conversions were performed:

'_geom_angle_publ_flag' value 'Y' changed to 'y' according to the
built-in table from CIF Core dictionary named 'cif_core.dic' version
2.4.1 from 2010-06-29 (36 times).

'_geom_bond_publ_flag' value 'Y'
changed to 'y' according to the built-in table from CIF Core
dictionary named 'cif_core.dic' version 2.4.1 from 2010-06-29 (9
times).

Automatic conversion script
Id: cif_fix_values 1646 2011-03-28 12:23:43Z adriana 

The following automatic conversions were performed:

'_refine_ls_weighting_scheme' value 'calc
w=1/[\s^2^(Fo^2^)+(0.1461P)^2^+0.0000P] where P=(Fo^2^+2Fc^2^)/3' was
changed to 'calc'. New tag '_refine_ls_weighting_details' was
created. The value of the new tag was set to
'w=1/[\s^2^(Fo^2^)+(0.1461P)^2^+0.0000P] where P=(Fo^2^+2Fc^2^)/3'.

Automatic conversion script
Id: cif_fix_values 3143 2015-03-26 13:38:13Z robertas 
;
_cod_original_cell_volume 1867.9(6)
_cod_database_code 4317833

loop_
_symmetry_equiv_pos_as_xyz
'x, y, z'
'-x, -y, -z'

loop_
_atom_site_aniso_label
_atom_site_aniso_U_11
_atom_site_aniso_U_22
_atom_site_aniso_U_33
_atom_site_aniso_U_23
_atom_site_aniso_U_13
_atom_site_aniso_U_12
Sr 0.0495(6) 0.0323(5) 0.0332(5) -0.0004(4) -0.0106(4) -0.0163(4)
O1 0.097(6) 0.063(5) 0.062(5) 0.017(4) -0.046(5) -0.039(5)
O2 0.092(6) 0.055(5) 0.053(5) 0.017(4) -0.032(4) -0.044(4)
O3 0.064(5) 0.054(5) 0.068(5) -0.010(4) -0.015(4) -0.029(4)
O4 0.049(4) 0.046(4) 0.045(4) 0.000(3) -0.012(3) -0.010(4)
O1W 0.097(6) 0.047(4) 0.047(4) -0.005(3) -0.002(4) -0.028(4)
O2W 0.044(4) 0.046(4) 0.072(5) -0.006(4) 0.004(4) -0.011(4)
O3W 0.058(5) 0.039(4) 0.050(4) 0.003(3) 0.006(4) -0.015(4)
N1 0.089(7) 0.046(5) 0.054(6) -0.005(5) -0.021(5) -0.035(5)
N2 0.062(6) 0.050(6) 0.042(5) -0.012(4) -0.015(5) -0.002(5)
C3 0.155(15) 0.076(10) 0.085(10) 0.015(8) -0.014(10) -0.085(10)
C4 0.155(14) 0.077(9) 0.074(9) 0.009(7) -0.053(9) -0.076(10)
C5 0.141(17) 0.127(15) 0.168(17) -0.112(14) 0.018(14) -0.072(13)
C6 0.093(12) 0.067(10) 0.189(18) -0.076(11) -0.039(12) -0.001(9)
C7 0.121(14) 0.073(10) 0.093(11) 0.007(9) 0.022(10) -0.028(10)
C8 0.129(14) 0.084(11) 0.062(9) -0.009(8) 0.004(9) -0.012(10)
C9 0.099(12) 0.127(14) 0.078(10) -0.026(9) -0.058(9) 0.039(10)
C10 0.074(10) 0.129(13) 0.068(9) -0.009(9) -0.026(8) 0.009(9)
C11 0.170(18) 0.178(19) 0.113(14) 0.037(13) -0.101(14) -0.101(16)
C12 0.100(11) 0.066(8) 0.097(10) 0.043(7) -0.048(9) -0.056(8)
C13 0.109(12) 0.098(11) 0.077(10) 0.026(9) -0.012(9) -0.032(10)
C14 0.063(9) 0.090(10) 0.090(10) -0.003(8) -0.032(8) -0.015(7)
O5 0.111(7) 0.096(7) 0.053(5) 0.020(5) -0.035(5) -0.067(6)
O6 0.107(7) 0.059(5) 0.054(5) 0.011(4) -0.029(5) -0.044(5)
O7 0.148(10) 0.074(7) 0.090(7) 0.008(5) -0.012(7) -0.065(7)
O8 0.104(8) 0.091(7) 0.052(6) 0.025(5) 0.016(5) -0.033(6)
O9 0.184(12) 0.158(10) 0.052(6) 0.019(6) -0.053(7) -0.106(9)
O10 0.107(7) 0.086(7) 0.078(6) 0.018(5) -0.041(5) -0.057(6)
N3 0.076(8) 0.055(7) 0.047(7) 0.012(5) 0.014(6) -0.007(6)
N4 0.080(7) 0.072(7) 0.045(6) 0.001(5) -0.030(5) -0.028(6)
C15 0.070(8) 0.037(6) 0.049(7) 0.002(5) -0.019(6) -0.012(6)
C16 0.057(7) 0.038(6) 0.030(5) 0.005(4) -0.011(5) -0.013(5)
C17 0.054(7) 0.037(6) 0.044(6) 0.005(5) -0.009(5) -0.012(5)
C18 0.052(7) 0.037(6) 0.042(6) 0.010(5) -0.009(5) -0.005(5)
C19 0.063(7) 0.046(6) 0.032(6) -0.001(5) -0.010(5) 0.001(6)
C20 0.060(7) 0.043(6) 0.033(6) 0.005(5) -0.016(5) -0.014(6)
C21 0.059(7) 0.043(6) 0.043(6) 0.005(5) -0.014(5) -0.018(5)
O11 0.093(7) 0.075(6) 0.075(6) 0.022(5) -0.015(5) -0.052(6)
O12 0.058(5) 0.065(5) 0.063(5) 0.029(4) -0.014(4) -0.013(4)
O15 0.143(9) 0.098(7) 0.046(5) 0.015(5) -0.005(5) -0.048(7)
O16 0.134(9) 0.114(8) 0.065(6) 0.012(5) -0.041(6) -0.070(7)
N5 0.132(10) 0.066(7) 0.045(6) 0.010(5) -0.019(6) -0.040(7)
N6 0.078(8) 0.064(7) 0.059(7) 0.010(6) -0.021(6) -0.026(6)
C22 0.052(7) 0.052(7) 0.047(7) 0.012(6) 0.007(6) -0.012(6)
C23 0.036(6) 0.037(6) 0.045(6) 0.004(5) -0.001(5) -0.010(5)
C24 0.068(8) 0.038(6) 0.042(6) 0.009(5) -0.019(6) -0.015(6)
C25 0.050(7) 0.040(6) 0.053(7) -0.007(5) -0.008(5) -0.012(5)
C26 0.057(7) 0.052(7) 0.034(6) 0.007(5) -0.008(5) -0.014(6)
C27 0.046(6) 0.051(6) 0.025(5) 0.003(5) 0.002(5) -0.021(5)
C28 0.044(6) 0.043(6) 0.054(7) -0.007(5) -0.011(5) -0.012(5)

loop_
_atom_site_label
_atom_site_type_symbol
_atom_site_fract_x
_atom_site_fract_y
_atom_site_fract_z
_atom_site_U_iso_or_equiv
_atom_site_thermal_displace_type
_atom_site_occupancy
_atom_site_calc_flag
_atom_site_refinement_flags
_atom_site_disorder_group
Sr Sr 0.08756(11) 0.11739(7) 1.12128(6) 0.0371(4) Uani 1 d . .
O1 O 0.1730(9) 0.0826(6) 1.2659(5) 0.066(2) Uani 1 d D .
H10 H 0.1743 0.0265 1.2972 0.099 Uiso 1 d . .
O2 O 0.1178(9) 0.2834(5) 1.0255(4) 0.060(2) Uani 1 d D .
H20 H 0.1049 0.3008 0.9756 0.090 Uiso 1 d . .
O3 O -0.1000(8) 0.0158(5) 1.2249(5) 0.059(2) Uani 1 d D .
H30 H -0.1303 -0.0253 1.1992 0.089 Uiso 1 d . .
O4 O -0.1349(7) 0.1758(5) 1.0464(4) 0.047(2) Uani 1 d D .
H40 H -0.1041 0.1834 0.9913 0.071 Uiso 1 d . .
O1W O 0.1641(9) 0.0307(6) 0.9684(4) 0.065(2) Uani 1 d . .
H11W H 0.1081 0.0632 0.9823 0.097 Uiso 1 d . .
H12W H 0.1861 0.0628 0.9227 0.097 Uiso 1 d . .
O2W O 0.2126(8) -0.0824(5) 1.1445(5) 0.057(2) Uani 1 d . .
H21W H 0.3231 -0.1024 1.1235 0.085 Uiso 1 d . .
H22W H 0.2544 -0.1057 1.1129 0.085 Uiso 1 d . .
O3W O 0.3788(8) 0.0979(5) 1.0718(4) 0.053(2) Uani 1 d . .
H31W H 0.4462 0.0288 1.0583 0.079 Uiso 1 d . .
H32W H 0.4302 0.1098 1.0218 0.079 Uiso 1 d . .
N1 N 0.1115(9) 0.2873(6) 1.2075(5) 0.059(3) Uani 1 d D .
N2 N -0.1840(9) 0.2382(6) 1.2232(5) 0.052(2) Uani 1 d D .
C3 C 0.1544(17) 0.3702(9) 1.0561(5) 0.098(5) Uani 1 d D .
H3 H 0.0565(17) 0.4203(9) 1.0683(5) 0.118 Uiso 1 calc R .
C4 C 0.1802(17) 0.3585(10) 1.1452(6) 0.089(5) Uani 1 d D .
H4A H 0.2862(17) 0.3350(10) 1.1394(6) 0.107 Uiso 1 calc R .
H4B H 0.1468(17) 0.4279(10) 1.1709(6) 0.107 Uiso 1 calc R .
C5 C -0.0260(10) 0.3406(13) 1.2676(11) 0.141(8) Uani 1 d D .
H5A H -0.0263(10) 0.4142(13) 1.2690(11) 0.170 Uiso 1 calc R .
H5B H -0.0241(10) 0.3110(13) 1.3260(11) 0.170 Uiso 1 calc R .
C6 C -0.1674(14) 0.3368(8) 1.2499(12) 0.115(6) Uani 1 d D .
H6A H -0.2446(14) 0.3592(8) 1.3027(12) 0.138 Uiso 1 calc R .
H6B H -0.1873(14) 0.3894(8) 1.2045(12) 0.138 Uiso 1 calc R .
C7 C -0.2254(14) 0.0670(7) 1.2919(7) 0.105(5) Uani 1 d D .
H7 H -0.3106(14) 0.0698(7) 1.2681(7) 0.126 Uiso 1 calc R .
C8 C -0.2330(18) 0.1790(8) 1.3027(6) 0.099(5) Uani 1 d D .
H8A H -0.3347(18) 0.2145(8) 1.3299(6) 0.119 Uiso 1 calc R .
H8B H -0.1739(18) 0.1820(8) 1.3432(6) 0.119 Uiso 1 calc R .
C9 C -0.2521(12) 0.2672(9) 1.0784(6) 0.107(6) Uani 1 d D .
H9 H -0.2045(12) 0.3256(9) 1.0643(6) 0.128 Uiso 1 calc R .
C10 C -0.3000(11) 0.2663(13) 1.1753(6) 0.095(5) Uani 1 d D .
H10A H -0.3617(11) 0.3358(13) 1.1934(6) 0.114 Uiso 1 calc R .
H10B H -0.3615(11) 0.2171(13) 1.1931(6) 0.114 Uiso 1 calc R .
C11 C 0.3318(18) 0.1043(14) 1.3617(10) 0.132(8) Uani 1 d D .
H11A H 0.3389(18) 0.0301(14) 1.3708(10) 0.199 Uiso 1 calc R 1
H11B H 0.2716(18) 0.1413(14) 1.4138(10) 0.199 Uiso 1 calc R 1
H11C H 0.4289(18) 0.1159(14) 1.3490(10) 0.199 Uiso 1 calc R 1
C12 C 0.2382(14) 0.4336(10) 0.9894(8) 0.079(4) Uani 1 d D .
H12A H 0.2112(14) 0.4348(10) 0.9347(8) 0.118 Uiso 1 calc R .
H12B H 0.3424(14) 0.4024(10) 0.9811(8) 0.118 Uiso 1 calc R .
H12C H 0.2149(14) 0.5044(10) 1.0095(8) 0.118 Uiso 1 calc R .
C13 C -0.2529(18) 0.0048(11) 1.3765(8) 0.097(5) Uani 1 d D .
H13A H -0.2460(18) -0.0667(11) 1.3639(8) 0.146 Uiso 1 calc R .
H13B H -0.3499(18) 0.0359(11) 1.4117(8) 0.146 Uiso 1 calc R .
H13C H -0.1803(18) 0.0056(11) 1.4079(8) 0.146 Uiso 1 calc R .
C14 C -0.3734(13) 0.2961(11) 1.0305(8) 0.079(4) Uani 1 d D .
H14A H -0.3309(13) 0.2945(11) 0.9684(8) 0.119 Uiso 1 calc R .
H14B H -0.4338(13) 0.3658(11) 1.0465(8) 0.119 Uiso 1 calc R .
H14C H -0.4332(13) 0.2466(11) 1.0462(8) 0.119 Uiso 1 calc R .
C1 C 0.2628(26) 0.1441(13) 1.2858(14) 0.092(8) Uiso 0.57 d PD 1
H1 H 0.3513(26) 0.1161(13) 1.2394(14) 0.110 Uiso 0.57 calc PR 1
C2 C 0.2325(23) 0.2539(12) 1.2516(17) 0.081(8) Uiso 0.61 d PD 1
H2A H 0.2113(23) 0.3007(12) 1.3002(17) 0.097 Uiso 0.61 calc PR 1
H2B H 0.3220(23) 0.2635(12) 1.2106(17) 0.097 Uiso 0.61 calc PR 1
C1' C 0.1966(20) 0.1489(10) 1.3260(12) 0.045(6) Uiso 0.43 d PD 2
H1' H 0.1114(20) 0.1568(10) 1.3768(12) 0.054 Uiso 0.43 calc PR 2
C2' C 0.1808(42) 0.2532(19) 1.2808(19) 0.075(12) Uiso 0.39 d PD 2
H2'A H 0.1289(42) 0.3046(19) 1.3263(19) 0.089 Uiso 0.39 calc PR 2
H2'B H 0.2802(42) 0.2626(19) 1.2607(19) 0.089 Uiso 0.39 calc PR 2
O5 O -0.0555(10) 0.2154(7) 0.8747(5) 0.077(3) Uani 1 d . .
O6 O 0.0754(10) 0.3341(6) 0.8602(5) 0.068(2) Uani 1 d . .
O7 O 0.2172(13) 0.4952(8) 0.5708(7) 0.101(4) Uani 1 d . .
O8 O 0.1637(10) 0.4456(7) 0.4579(6) 0.089(3) Uani 1 d . .
O9 O -0.1253(14) 0.1943(10) 0.4952(6) 0.116(4) Uani 1 d . .
O10 O -0.1787(11) 0.1168(7) 0.6181(6) 0.082(3) Uani 1 d . .
N3 N 0.1631(12) 0.4425(8) 0.5362(7) 0.068(3) Uani 1 d . .
N4 N -0.1206(11) 0.1773(8) 0.5713(6) 0.061(3) Uani 1 d . .
C15 C 0.0093(13) 0.2807(8) 0.8321(7) 0.051(3) Uani 1 d . .
C16 C 0.0145(11) 0.2899(7) 0.7340(6) 0.042(2) Uani 1 d . .
C17 C 0.0867(11) 0.3599(8) 0.6810(6) 0.045(3) Uani 1 d . .
H17 H 0.1319(11) 0.4009(8) 0.7045(6) 0.055 Uiso 1 calc R .
C18 C 0.0891(12) 0.3668(8) 0.5927(7) 0.046(3) Uani 1 d . .
C19 C 0.0217(12) 0.3100(8) 0.5562(7) 0.050(3) Uani 1 d . .
H19 H 0.0235(12) 0.3169(8) 0.4967(7) 0.060 Uiso 1 calc R .
C20 C -0.0494(12) 0.2421(8) 0.6101(6) 0.045(3) Uani 1 d . .
C21 C -0.0543(12) 0.2323(8) 0.6965(6) 0.047(3) Uani 1 d . .
H21 H -0.1045(12) 0.1864(8) 0.7313(6) 0.057 Uiso 1 calc R .
O11 O 0.3313(10) 0.0932(7) 0.8071(5) 0.078(3) Uani 1 d . .
O12 O 0.4756(8) 0.1175(6) 0.8890(5) 0.064(2) Uani 1 d . .
O15 O 0.5477(12) 0.3639(8) 0.4737(5) 0.097(3) Uani 1 d . .
O16 O 0.4368(12) 0.2392(9) 0.5063(6) 0.095(3) Uani 1 d . .
N5 N 0.6111(14) 0.4591(8) 0.7622(6) 0.079(3) Uani 1 d D .
N6 N 0.4953(12) 0.3017(8) 0.5244(6) 0.065(3) Uani 1 d . .
C22 C 0.4212(13) 0.1364(9) 0.8234(7) 0.055(3) Uani 1 d . .
C23 C 0.4659(10) 0.2217(7) 0.7619(6) 0.041(2) Uani 1 d . .
C24 C 0.5196(12) 0.2984(8) 0.7879(7) 0.049(3) Uani 1 d . .
H24 H 0.5306(12) 0.2972(8) 0.8449(7) 0.059 Uiso 1 calc R .
C25 C 0.5564(12) 0.3756(8) 0.7302(7) 0.048(3) Uani 1 d . .
C26 C 0.5489(12) 0.3787(8) 0.6428(6) 0.049(3) Uani 1 d . .
H26 H 0.5748(12) 0.4317(8) 0.6040(6) 0.059 Uiso 1 calc R .
C27 C 0.5024(11) 0.3011(8) 0.6172(6) 0.041(2) Uani 1 d . .
C28 C 0.4582(11) 0.2255(8) 0.6724(7) 0.047(3) Uani 1 d . .
H28 H 0.4226(11) 0.1757(8) 0.6521(7) 0.056 Uiso 1 calc R .
O13 O 0.5813(23) 0.4667(15) 0.8399(6) 0.070(5) Uiso 0.51 d PD 1
O14 O 0.6105(18) 0.5340(9) 0.7139(8) 0.074(4) Uiso 0.64 d PD 1
O13' O 0.6521(25) 0.4384(16) 0.8282(10) 0.080(6) Uiso 0.49 d PD 2
O14' O 0.6918(26) 0.5021(20) 0.7110(13) 0.072(7) Uiso 0.36 d PD 2

loop_
_atom_type_symbol
_atom_type_description
_atom_type_scat_dispersion_real
_atom_type_scat_dispersion_imag
_atom_type_scat_source
C C 0.0033 0.0016 'International Tables Vol C Tables 4.2.6.8 and 6.1.1.4'
H H 0.0000 0.0000 'International Tables Vol C Tables 4.2.6.8 and 6.1.1.4'
N N 0.0061 0.0033 'International Tables Vol C Tables 4.2.6.8 and 6.1.1.4'
O O 0.0106 0.0060 'International Tables Vol C Tables 4.2.6.8 and 6.1.1.4'
Sr Sr -1.5307 3.2498 'International Tables Vol C Tables 4.2.6.8 and 6.1.1.4'

loop_
_geom_angle_atom_site_label_1
_geom_angle_atom_site_label_2
_geom_angle_atom_site_label_3
_geom_angle
_geom_angle_site_symmetry_1
_geom_angle_site_symmetry_3
_geom_angle_publ_flag
O1 Sr O2 120.7(2) . . y
O1 Sr O1W 137.0(3) . . y
O2 Sr O1W 82.0(2) . . y
O1 Sr O2W 67.8(2) . . y
O2 Sr O2W 143.8(2) . . y
O1W Sr O2W 73.3(2) . . y
O1 Sr O4 147.3(2) . . y
O2 Sr O4 72.4(2) . . y
O1W Sr O4 70.7(2) . . y
O2W Sr O4 121.2(2) . . y
O1 Sr O3W 75.5(2) . . y
O2 Sr O3W 74.8(2) . . y
O1W Sr O3W 76.8(2) . . y
O2W Sr O3W 74.1(2) . . y
O4 Sr O3W 136.3(2) . . y
O1 Sr O3 75.6(2) . . y
O2 Sr O3 146.7(3) . . y
O1W Sr O3 105.9(2) . . y
O2W Sr O3 67.4(2) . . y
O4 Sr O3 79.8(2) . . y
O3W Sr O3 138.3(2) . . y
O1 Sr N1 60.7(2) . . y
O2 Sr N1 63.9(2) . . y
O1W Sr N1 142.3(2) . . y
O2W Sr N1 126.2(2) . . y
O4 Sr N1 110.6(2) . . y
O3W Sr N1 78.8(2) . . y
O3 Sr N1 111.4(2) . . y
O1 Sr N2 86.1(2) . . y
O2 Sr N2 89.2(2) . . y
O1W Sr N2 133.4(2) . . y
O2W Sr N2 126.9(2) . . y
O4 Sr N2 63.0(2) . . y
O3W Sr N2 144.1(2) . . y
O3 Sr N2 61.5(2) . . y
N1 Sr N2 65.2(2) . . y
C1 O1 Sr 120.0(7) . . ?
C1' O1 Sr 134.0(8) . . ?
C3 O2 Sr 122.7(5) . . ?
C7 O3 Sr 123.2(6) . . ?
C9 O4 Sr 118.8(5) . . ?
C5 N1 C4 113.6(12) . . ?
C5 N1 C2' 90.6(18) . . ?
C4 N1 C2' 113.8(14) . . ?
C5 N1 C2 111.4(14) . . ?
C4 N1 C2 94.8(10) . . ?
C5 N1 Sr 113.9(6) . . ?
C4 N1 Sr 111.0(6) . . ?
C2' N1 Sr 112.6(11) . . ?
C2 N1 Sr 110.6(9) . . ?
C10 N2 C8 108.9(10) . . ?
C10 N2 C6 106.9(10) . . ?
C8 N2 C6 107.7(10) . . ?
C10 N2 Sr 112.4(6) . . ?
C8 N2 Sr 109.6(7) . . ?
C6 N2 Sr 111.1(7) . . ?
O2 C3 C4 116.4(7) . . ?
O2 C3 C12 117.7(8) . . ?
C4 C3 C12 118.1(8) . . ?
N1 C4 C3 118.2(8) . . ?
N1 C5 C6 118.3(11) . . ?
N2 C6 C5 119.9(10) . . ?
O3 C7 C8 113.3(9) . . ?
O3 C7 C13 115.0(10) . . ?
C8 C7 C13 114.6(10) . . ?
N2 C8 C7 116.7(8) . . ?
O4 C9 C10 111.8(9) . . ?
O4 C9 C14 115.1(9) . . ?
C10 C9 C14 116.0(9) . . ?
N2 C10 C9 117.0(8) . . ?
O1 C1 C2 114.3(11) . . ?
O1 C1 C11 115.8(9) . . ?
C2 C1 C11 126.0(11) . . ?
N1 C2 C1 116.7(12) . . ?
O1 C1' C2' 104.1(15) . . ?
O1 C1' C11 115.5(9) . . ?
C2' C1' C11 118.3(15) . . ?
N1 C2' C1' 126.2(15) . . ?
O7 N3 O8 126.0(11) . . ?
O7 N3 C18 117.5(10) . . ?
O8 N3 C18 116.5(11) . . ?
O10 N4 O9 123.7(10) . . ?
O10 N4 C20 118.3(9) . . ?
O9 N4 C20 117.8(10) . . ?
O6 C15 O5 126.8(10) . . ?
O6 C15 C16 117.5(10) . . ?
O5 C15 C16 115.6(10) . . ?
C21 C16 C17 118.8(9) . . ?
C21 C16 C15 121.6(9) . . ?
C17 C16 C15 119.5(9) . . ?
C18 C17 C16 118.2(10) . . ?
C19 C18 C17 122.7(10) . . ?
C19 C18 N3 118.7(10) . . ?
C17 C18 N3 118.6(10) . . ?
C18 C19 C20 117.8(9) . . ?
C21 C20 C19 121.8(10) . . ?
C21 C20 N4 119.4(9) . . ?
C19 C20 N4 118.8(9) . . ?
C20 C21 C16 120.6(10) . . ?
O14' N5 O13' 110.0(20) . . ?
O13 N5 O14 122.1(14) . . ?
O14' N5 C25 119.2(14) . . ?
O13 N5 C25 114.8(12) . . ?
O13' N5 C25 116.2(12) . . ?
O14 N5 C25 112.9(10) . . ?
O16 N6 O15 125.8(11) . . ?
O16 N6 C27 116.1(10) . . ?
O15 N6 C27 118.1(10) . . ?
O11 C22 O12 125.9(10) . . ?
O11 C22 C23 118.3(11) . . ?
O12 C22 C23 115.8(11) . . ?
C24 C23 C28 116.9(9) . . ?
C24 C23 C22 122.2(10) . . ?
C28 C23 C22 120.9(10) . . ?
C25 C24 C23 120.2(9) . . ?
C24 C25 C26 122.5(10) . . ?
C24 C25 N5 118.2(9) . . ?
C26 C25 N5 119.2(9) . . ?
C27 C26 C25 116.8(9) . . ?
C28 C27 C26 123.2(9) . . ?
C28 C27 N6 118.8(9) . . ?
C26 C27 N6 117.9(9) . . ?
C27 C28 C23 120.2(9) . . ?

loop_
_geom_bond_atom_site_label_1
_geom_bond_atom_site_label_2
_geom_bond_distance
_geom_bond_site_symmetry_2
_geom_bond_publ_flag
Sr O1 2.582(7) . y
Sr O2 2.585(6) . y
Sr O1W 2.601(7) . y
Sr O2W 2.619(7) . y
Sr O4 2.621(7) . y
Sr O3W 2.671(7) . y
Sr O3 2.675(7) . y
Sr N1 2.805(8) . y
Sr N2 2.836(8) . y
O1 C1 1.439(2) . ?
O1 C1' 1.440(2) . ?
O2 C3 1.437(2) . ?
O3 C7 1.438(2) . ?
O4 C9 1.438(2) . ?
N1 C5 1.458(2) . ?
N1 C4 1.458(2) . ?
N1 C2' 1.460(2) . ?
N1 C2 1.460(2) . ?
N2 C10 1.459(2) . ?
N2 C8 1.459(2) . ?
N2 C6 1.459(2) . ?
C3 C4 1.477(2) . ?
C3 C12 1.495(5) . ?
C5 C6 1.479(2) . ?
C7 C8 1.478(2) . ?
C7 C13 1.505(5) . ?
C9 C10 1.477(2) . ?
C9 C14 1.502(5) . ?
C11 C1 1.504(5) . ?
C11 C1' 1.510(5) . ?
C1 C2 1.478(2) . ?
C1' C2' 1.480(2) . ?
O5 C15 1.247(13) . ?
O6 C15 1.240(12) . ?
O7 N3 1.209(13) . ?
O8 N3 1.229(12) . ?
O9 N4 1.211(11) . ?
O10 N4 1.191(11) . ?
N3 C18 1.485(14) . ?
N4 C20 1.484(13) . ?
C15 C16 1.529(13) . ?
C16 C21 1.386(13) . ?
C16 C17 1.396(13) . ?
C17 C18 1.381(13) . ?
C18 C19 1.357(14) . ?
C19 C20 1.375(14) . ?
C20 C21 1.346(13) . ?
O11 C22 1.245(14) . ?
O12 C22 1.254(13) . ?
O15 N6 1.211(12) . ?
O16 N6 1.205(12) . ?
N5 O14' 1.190(2) . ?
N5 O13 1.191(2) . ?
N5 O13' 1.191(2) . ?
N5 O14 1.192(2) . ?
N5 C25 1.512(14) . ?
N6 C27 1.482(13) . ?
C22 C23 1.498(14) . ?
C23 C24 1.387(13) . ?
C23 C28 1.426(13) . ?
C24 C25 1.362(13) . ?
C25 C26 1.393(14) . ?
C26 C27 1.349(14) . ?
C27 C28 1.348(13) . ?

loop_
_geom_torsion_atom_site_label_1
_geom_torsion_atom_site_label_2
_geom_torsion_atom_site_label_3
_geom_torsion_atom_site_label_4
_geom_torsion
_geom_torsion_site_symmetry_1
_geom_torsion_site_symmetry_2
_geom_torsion_site_symmetry_3
_geom_torsion_site_symmetry_4
_geom_torsion_publ_flag
O2 Sr O1 C1 -11.8(14) . . . . ?
O1W Sr O1 C1 101.8(14) . . . . ?
O2W Sr O1 C1 128.8(14) . . . . ?
O4 Sr O1 C1 -117.6(14) . . . . ?
O3W Sr O1 C1 50.3(14) . . . . ?
O3 Sr O1 C1 -160.1(14) . . . . ?
N1 Sr O1 C1 -34.9(14) . . . . ?
N2 Sr O1 C1 -98.6(14) . . . . ?
O2 Sr O1 C1' 23.3(14) . . . . ?
O1W Sr O1 C1' 136.9(13) . . . . ?
O2W Sr O1 C1' 163.9(14) . . . . ?
O4 Sr O1 C1' -82.5(14) . . . . ?
O3W Sr O1 C1' 85.4(13) . . . . ?
O3 Sr O1 C1' -125.0(13) . . . . ?
N1 Sr O1 C1' 0.2(13) . . . . ?
N2 Sr O1 C1' -63.5(13) . . . . ?
O1 Sr O2 C3 -12.4(10) . . . . ?
O1W Sr O2 C3 -153.3(10) . . . . ?
O2W Sr O2 C3 -106.4(9) . . . . ?
O4 Sr O2 C3 134.5(9) . . . . ?
O3W Sr O2 C3 -74.9(9) . . . . ?
O3 Sr O2 C3 99.7(10) . . . . ?
N1 Sr O2 C3 10.0(9) . . . . ?
N2 Sr O2 C3 72.6(9) . . . . ?
O1 Sr O3 C7 80.5(9) . . . . ?
O2 Sr O3 C7 -44.2(11) . . . . ?
O1W Sr O3 C7 -144.1(9) . . . . ?
O2W Sr O3 C7 152.1(10) . . . . ?
O4 Sr O3 C7 -77.7(9) . . . . ?
O3W Sr O3 C7 127.9(9) . . . . ?
N1 Sr O3 C7 30.6(10) . . . . ?
N2 Sr O3 C7 -13.0(9) . . . . ?
O1 Sr O4 C9 45.5(9) . . . . ?
O2 Sr O4 C9 -74.3(8) . . . . ?
O1W Sr O4 C9 -161.8(9) . . . . ?
O2W Sr O4 C9 142.7(8) . . . . ?
O3W Sr O4 C9 -117.5(8) . . . . ?
O3 Sr O4 C9 87.1(8) . . . . ?
N1 Sr O4 C9 -22.1(9) . . . . ?
N2 Sr O4 C9 24.1(8) . . . . ?
O1 Sr N1 C5 -93.1(10) . . . . ?
O2 Sr N1 C5 109.0(10) . . . . ?
O1W Sr N1 C5 136.8(10) . . . . ?
O2W Sr N1 C5 -111.9(10) . . . . ?
O4 Sr N1 C5 51.9(10) . . . . ?
O3W Sr N1 C5 -172.6(10) . . . . ?
O3 Sr N1 C5 -34.9(10) . . . . ?
N2 Sr N1 C5 6.9(10) . . . . ?
O1 Sr N1 C4 137.1(8) . . . . ?
O2 Sr N1 C4 -20.8(8) . . . . ?
O1W Sr N1 C4 7.0(10) . . . . ?
O2W Sr N1 C4 118.3(8) . . . . ?
O4 Sr N1 C4 -77.8(8) . . . . ?
O3W Sr N1 C4 57.6(8) . . . . ?
O3 Sr N1 C4 -164.6(8) . . . . ?
N2 Sr N1 C4 -122.9(8) . . . . ?
O1 Sr N1 C2' 8.2(18) . . . . ?
O2 Sr N1 C2' -149.7(19) . . . . ?
O1W Sr N1 C2' -121.9(18) . . . . ?
O2W Sr N1 C2' -10.6(19) . . . . ?
O4 Sr N1 C2' 153.3(18) . . . . ?
O3W Sr N1 C2' -71.3(18) . . . . ?
O3 Sr N1 C2' 66.5(18) . . . . ?
N2 Sr N1 C2' 108.3(18) . . . . ?
O1 Sr N1 C2 33.2(12) . . . . ?
O2 Sr N1 C2 -124.7(12) . . . . ?
O1W Sr N1 C2 -96.9(13) . . . . ?
O2W Sr N1 C2 14.4(13) . . . . ?
O4 Sr N1 C2 178.2(12) . . . . ?
O3W Sr N1 C2 -46.3(12) . . . . ?
O3 Sr N1 C2 91.4(12) . . . . ?
N2 Sr N1 C2 133.2(12) . . . . ?
O1 Sr N2 C10 -168.5(8) . . . . ?
O2 Sr N2 C10 70.7(8) . . . . ?
O1W Sr N2 C10 -7.6(9) . . . . ?
O2W Sr N2 C10 -110.1(8) . . . . ?
O4 Sr N2 C10 0.1(8) . . . . ?
O3W Sr N2 C10 132.9(8) . . . . ?
O3 Sr N2 C10 -92.8(8) . . . . ?
N1 Sr N2 C10 132.1(9) . . . . ?
O1 Sr N2 C8 -47.2(7) . . . . ?
O2 Sr N2 C8 -168.0(7) . . . . ?
O1W Sr N2 C8 113.7(7) . . . . ?
O2W Sr N2 C8 11.2(8) . . . . ?
O4 Sr N2 C8 121.4(8) . . . . ?
O3W Sr N2 C8 -105.8(8) . . . . ?
O3 Sr N2 C8 28.5(7) . . . . ?
N1 Sr N2 C8 -106.6(7) . . . . ?
O1 Sr N2 C6 71.7(9) . . . . ?
O2 Sr N2 C6 -49.1(9) . . . . ?
O1W Sr N2 C6 -127.4(8) . . . . ?
O2W Sr N2 C6 130.1(8) . . . . ?
O4 Sr N2 C6 -119.7(9) . . . . ?
O3W Sr N2 C6 13.1(10) . . . . ?
O3 Sr N2 C6 147.4(9) . . . . ?
N1 Sr N2 C6 12.3(8) . . . . ?
Sr O2 C3 C4 2.3(17) . . . . ?
Sr O2 C3 C12 151.0(9) . . . . ?
C5 N1 C4 C3 -97.9(15) . . . . ?
C2' N1 C4 C3 160.2(20) . . . . ?
C2 N1 C4 C3 146.2(16) . . . . ?
Sr N1 C4 C3 32.0(15) . . . . ?
O2 C3 C4 N1 -24.7(20) . . . . ?
C12 C3 C4 N1 -173.3(13) . . . . ?
C4 N1 C5 C6 101.6(16) . . . . ?
C2' N1 C5 C6 -142.0(18) . . . . ?
C2 N1 C5 C6 -152.8(15) . . . . ?
Sr N1 C5 C6 -26.9(19) . . . . ?
C10 N2 C6 C5 -155.8(15) . . . . ?
C8 N2 C6 C5 87.2(18) . . . . ?
Sr N2 C6 C5 -32.9(18) . . . . ?
N1 C5 C6 N2 42.8(25) . . . . ?
Sr O3 C7 C8 -4.8(16) . . . . ?
Sr O3 C7 C13 -139.3(10) . . . . ?
C10 N2 C8 C7 77.5(16) . . . . ?
C6 N2 C8 C7 -166.9(13) . . . . ?
Sr N2 C8 C7 -45.9(15) . . . . ?
O3 C7 C8 N2 35.7(19) . . . . ?
C13 C7 C8 N2 170.4(12) . . . . ?
Sr O4 C9 C10 -45.9(14) . . . . ?
Sr O4 C9 C14 178.9(9) . . . . ?
C8 N2 C10 C9 -144.8(12) . . . . ?
C6 N2 C10 C9 99.1(15) . . . . ?
Sr N2 C10 C9 -23.1(15) . . . . ?
O4 C9 C10 N2 45.1(18) . . . . ?
C14 C9 C10 N2 179.9(12) . . . . ?
C1' O1 C1 C2 -94.2(31) . . . . ?
Sr O1 C1 C2 32.4(27) . . . . ?
C1' O1 C1 C11 65.1(12) . . . . ?
Sr O1 C1 C11 -168.3(14) . . . . ?
C1' C11 C1 O1 -64.5(12) . . . . ?
C1' C11 C1 C2 92.1(36) . . . . ?
C5 N1 C2 C1 95.4(23) . . . . ?
C4 N1 C2 C1 -146.9(23) . . . . ?
C2' N1 C2 C1 67.2(37) . . . . ?
Sr N1 C2 C1 -32.3(26) . . . . ?
O1 C1 C2 N1 3.6(34) . . . . ?
C11 C1 C2 N1 -153.3(21) . . . . ?
C1 O1 C1' C2' 67.0(26) . . . . ?
Sr O1 C1' C2' -8.1(25) . . . . ?
C1 O1 C1' C11 -64.3(12) . . . . ?
Sr O1 C1' C11 -139.4(12) . . . . ?
C1 C11 C1' O1 64.1(11) . . . . ?
C1 C11 C1' C2' -60.1(30) . . . . ?
C5 N1 C2' C1' 97.8(36) . . . . ?
C4 N1 C2' C1' -146.0(29) . . . . ?
C2 N1 C2' C1' -108.4(58) . . . . ?
Sr N1 C2' C1' -18.5(41) . . . . ?
O1 C1' C2' N1 17.4(41) . . . . ?
C11 C1' C2' N1 147.0(28) . . . . ?
O6 C15 C16 C21 179.2(10) . . . . ?
O5 C15 C16 C21 2.7(15) . . . . ?
O6 C15 C16 C17 -2.7(15) . . . . ?
O5 C15 C16 C17 -179.1(10) . . . . ?
C21 C16 C17 C18 -1.5(14) . . . . ?
C15 C16 C17 C18 -179.8(9) . . . . ?
C16 C17 C18 C19 1.4(15) . . . . ?
C16 C17 C18 N3 178.9(9) . . . . ?
O7 N3 C18 C19 177.1(11) . . . . ?
O8 N3 C18 C19 -3.0(15) . . . . ?
O7 N3 C18 C17 -0.5(15) . . . . ?
O8 N3 C18 C17 179.5(10) . . . . ?
C17 C18 C19 C20 -1.0(16) . . . . ?
N3 C18 C19 C20 -178.5(9) . . . . ?
C18 C19 C20 C21 0.7(16) . . . . ?
C18 C19 C20 N4 -178.5(9) . . . . ?
O10 N4 C20 C21 -1.1(16) . . . . ?
O9 N4 C20 C21 173.8(12) . . . . ?
O10 N4 C20 C19 178.2(11) . . . . ?
O9 N4 C20 C19 -6.9(16) . . . . ?
C19 C20 C21 C16 -0.9(16) . . . . ?
N4 C20 C21 C16 178.3(9) . . . . ?
C17 C16 C21 C20 1.3(15) . . . . ?
C15 C16 C21 C20 179.5(10) . . . . ?
O11 C22 C23 C24 156.5(11) . . . . ?
O12 C22 C23 C24 -21.3(15) . . . . ?
O11 C22 C23 C28 -25.2(15) . . . . ?
O12 C22 C23 C28 157.0(10) . . . . ?
C28 C23 C24 C25 2.8(15) . . . . ?
C22 C23 C24 C25 -178.8(10) . . . . ?
C23 C24 C25 C26 -3.1(16) . . . . ?
C23 C24 C25 N5 178.6(10) . . . . ?
O14' N5 C25 C24 152.8(20) . . . . ?
O13 N5 C25 C24 -18.9(20) . . . . ?
O13' N5 C25 C24 17.5(21) . . . . ?
O14 N5 C25 C24 -165.2(13) . . . . ?
O14' N5 C25 C26 -25.6(23) . . . . ?
O13 N5 C25 C26 162.7(15) . . . . ?
O13' N5 C25 C26 -160.9(17) . . . . ?
O14 N5 C25 C26 16.5(18) . . . . ?
C24 C25 C26 C27 0.3(16) . . . . ?
N5 C25 C26 C27 178.6(10) . . . . ?
C25 C26 C27 C28 2.8(16) . . . . ?
C25 C26 C27 N6 -179.2(9) . . . . ?
O16 N6 C27 C28 6.6(15) . . . . ?
O15 N6 C27 C28 -173.4(11) . . . . ?
O16 N6 C27 C26 -171.4(11) . . . . ?
O15 N6 C27 C26 8.6(16) . . . . ?
C26 C27 C28 C23 -3.1(16) . . . . ?
N6 C27 C28 C23 179.0(9) . . . . ?
C24 C23 C28 C27 0.2(14) . . . . ?
C22 C23 C28 C27 -178.3(10) . . . . ?
